data_1502956
loop_
_publ_author_name
'Davis, Nicola K. S.'
'Thompson, Amber L.'
'Anderson, Harry L.'

_publ_section_title
;
 Bis-anthracene fused porphyrins: synthesis, crystal structure, and
 near-IR absorption.
;
_journal_issue 9
_journal_name_full 'Organic letters'
_journal_page_first 2124
_journal_page_last 2127
_journal_paper_doi 10.1021/ol100619p
_journal_volume 12
_journal_year 2010
_chemical_absolute_configuration unk
_chemical_formula_moiety 'C112 H100 N4 Ni1 O4'
_chemical_formula_sum 'C112 H100 N4 Ni O4'
_chemical_formula_weight 1624.76
_chemical_melting_point ?
_space_group_IT_number 4
_symmetry_cell_setting monoclinic
_symmetry_space_group_name_Hall 'P 2yb'
_symmetry_space_group_name_H-M 'P 1 21 1'
_atom_sites_solution_hydrogens geom
_atom_sites_solution_primary direct
_audit_creation_date 10-03-05
_audit_creation_method CRYSTALS_ver_14.01
_cell_angle_alpha 90
_cell_angle_beta 112.81(3)
_cell_angle_gamma 90
_cell_formula_units_Z 2
_cell_length_a 15.55(6)
_cell_length_b 25.46(9)
_cell_length_c 20.00(8)
_cell_measurement_reflns_used 8063
_cell_measurement_temperature 150
_cell_measurement_theta_max 40.2380
_cell_measurement_theta_min 2.6440
_cell_volume 7299(5)
_computing_cell_refinement 'CrystalClear (Rigaku Inc., 2009)'
_computing_data_collection 'CrystalClear (Rigaku Inc., 2009)'
_computing_data_reduction CrystalStructure
_computing_molecular_graphics 'CAMERON (Watkin et al., 1996)'
_computing_publication_material 'CRYSTALS (Betteridge et al., 2003)'
_computing_structure_refinement 'CRYSTALS (Betteridge et al., 2003)'
_computing_structure_solution 'SIR92 (Altomare et al., 1994)'
_diffrn_ambient_temperature 150
_diffrn_measured_fraction_theta_full 0.997
_diffrn_measured_fraction_theta_max 0.984
_diffrn_measurement_details
;
scan:
    Number of images: 175
               Slice: -60.0000 - 0.4lf
         Image width: 1.0000
            Exp time: 4.0000
       Rotation axis: Omega
               Omega: 0.0000
               Kappa: 0.0000
                 Phi: 0.0000
                 XTD: 58.5025
              2theta: 31.0964
scan:
    Number of images: 120
               Slice: -60.0000 - 0.4lf
         Image width: 1.0000
            Exp time: 4.0000
       Rotation axis: Omega
               Omega: 0.0000
               Kappa: -50.0000
                 Phi: 0.0000
                 XTD: 58.5426
              2theta: 30.5633
scan:
    Number of images: 120
               Slice: -60.0000 - 0.4lf
         Image width: 1.0000
            Exp time: 4.0000
       Rotation axis: Omega
               Omega: 0.0000
               Kappa: -50.0000
                 Phi: 120.0000
                 XTD: 58.5426
              2theta: 30.5633
scan:
    Number of images: 120
               Slice: -60.0000 - 0.4lf
         Image width: 1.0000
            Exp time: 4.0000
       Rotation axis: Omega
               Omega: 0.0000
               Kappa: -50.0000
                 Phi: 240.0000
                 XTD: 58.5426
              2theta: 30.5633

;
_diffrn_measurement_device area
_diffrn_measurement_device_details
;
CrystalLogic Kappa (3 circle)
;
_diffrn_measurement_device_type 'Rigaku Saturn724+'
_diffrn_measurement_method \w
_diffrn_radiation_monochromator Synchrotron
_diffrn_radiation_type Synchrotron
_diffrn_radiation_wavelength 0.68890
_diffrn_reflns_av_R_equivalents 0.459
_diffrn_reflns_limit_h_max 14
_diffrn_reflns_limit_h_min -15
_diffrn_reflns_limit_k_max 22
_diffrn_reflns_limit_k_min -25
_diffrn_reflns_limit_l_max 20
_diffrn_reflns_limit_l_min 0
_diffrn_reflns_number 13058
_diffrn_reflns_theta_full 20.014
_diffrn_reflns_theta_max 20.422
_diffrn_reflns_theta_min 1.071
_diffrn_source Synchrotron
_diffrn_standards_number 0
_exptl_absorpt_coefficient_mu 0.921
_exptl_absorpt_correction_T_max 0.832
_exptl_absorpt_correction_T_min 0.225
_exptl_absorpt_correction_type multi-scan
_exptl_absorpt_process_details 'Jacobson, R. (1998) Private communication'
_exptl_crystal_colour metallic_dark_green
_exptl_crystal_density_diffrn 0.739
_exptl_crystal_density_meas ?
_exptl_crystal_density_method 'not measured'
_exptl_crystal_description plate
_exptl_crystal_F_000 1720
_exptl_crystal_size_max 0.200
_exptl_crystal_size_mid 0.050
_exptl_crystal_size_min 0.001
_platon_squeeze_details
; 
The discrete Fourier transform of the void region were treated as 
contributions to the A and B parts of the calculated structure factors.
;
_refine_diff_density_max 0.43
_refine_diff_density_min -0.50
_refine_ls_extinction_method None
_refine_ls_goodness_of_fit_ref 0.9617
_refine_ls_hydrogen_treatment none
_refine_ls_matrix_type full
_refine_ls_number_parameters 1090
_refine_ls_number_reflns 3018
_refine_ls_number_restraints 3616
_refine_ls_R_factor_all 0.2626
_refine_ls_R_factor_gt 0.1399
_refine_ls_shift/su_max 0.0014718
_refine_ls_structure_factor_coef F
_refine_ls_weighting_details
;
 Method, part 1, Chebychev polynomial, (Watkin, 1994, Prince, 1982) 
 [weight] = 1.0/[A~0~*T~0~(x)+A~1~*T~1~(x) ... +A~n-1~]*T~n-1~(x)] 
 where A~i~ are the Chebychev coefficients listed below and x= Fcalc/Fmax 
 Method = Robust Weighting (Prince, 1982) 
 W = [weight] * [1-(deltaF/6*sigmaF)^2^]^2^ 
 A~i~ are: 
 0.228 -1.92 -1.10 -1.25 -0.498 
;
_refine_ls_weighting_scheme calc
_refine_ls_wR_factor_all 0.2711
_refine_ls_wR_factor_gt 0.1283
_refine_ls_wR_factor_ref 0.1283
_reflns_limit_h_max 14
_reflns_limit_h_min -15
_reflns_limit_k_max 22
_reflns_limit_k_min -25
_reflns_limit_l_max 20
_reflns_limit_l_min 0
_reflns_number_gt 3018
_reflns_number_total 13058
_reflns_threshold_expression I>2.0\s(I)
_oxford_diffrn_Wilson_B_factor 1.33
_oxford_diffrn_Wilson_scale 168.88
_oxford_refine_ls_r_factor_ref 0.1399
_oxford_refine_ls_scale 0.1229(3)
_oxford_reflns_number_all 12965
_oxford_reflns_threshold_expression_ref I>2.0\s(I)
_oxford_structure_analysis_title DIA0050
_cod_data_source_file ol100619p_si_001.cif
_cod_data_source_block Ni-1b
_cod_depositor_comments
;
The following automatic conversions were performed:

'_chemical_melting_point' value 'not measured' was changed to '?' -
the value is undefined or not given.

Automatic conversion script
Id: cif_fix_values 1715 2011-07-08 13:25:40Z adriana 

The following automatic conversions were performed:

'_exptl_crystal_density_meas' value 'not measured' was changed to '?'
- the value is perceived as not measured.

Automatic conversion script
Id: cif_fix_values 3008 2015-01-20 13:52:24Z robertas 

The following automatic conversions were performed:

data name '_diffrn_measurement_device-type' was replaced with
'_diffrn_measurement_device_type' as specified in the replacement
file 'data/replacement-values/replacement_tags.lst'.

Automatic conversion script
Id: cif_correct_tags 9268 2022-04-12 08:56:07Z antanas 
;
_cod_original_cell_volume 7300(50)
_cod_original_sg_symbol_Hall '-P 2yb'
_cod_original_sg_symbol_H-M 'P 1 21 1 '
_cod_original_formula_sum 'C112 H100 N4 Ni1 O4'
_cod_database_code 1502956

loop_
_symmetry_equiv_pos_as_xyz
x,y,z
-x,y+1/2,-z

loop_
_atom_site_label
_atom_site_type_symbol
_atom_site_fract_x
_atom_site_fract_y
_atom_site_fract_z
_atom_site_U_iso_or_equiv
_atom_site_occupancy
_atom_site_adp_type
_atom_site_refinement_flags_posn
_atom_site_refinement_flags_adp
Ni1 Ni 0.3487(2) 0.73944(10) 0.70475(17) 0.0668 1.0000 Uani D U
N2 N 0.2808(4) 0.69099(14) 0.62851(19) 0.0666 1.0000 Uani D U
C3 C 0.2470(6) 0.6953(2) 0.56016(19) 0.0637 1.0000 Uani D U
C4 C 0.1833(12) 0.6559(5) 0.5218(2) 0.0683 1.0000 Uani D U
C5 C 0.1833(7) 0.6243(3) 0.5768(2) 0.0660 1.0000 Uani D U
C6 C 0.2399(6) 0.6467(2) 0.6374(2) 0.0665 1.0000 Uani D U
N7 N 0.3578(4) 0.69045(14) 0.78064(19) 0.0653 1.0000 Uani D U
C8 C 0.3945(5) 0.6940(2) 0.8491(2) 0.0631 1.0000 Uani D U
C9 C 0.3661(12) 0.6561(5) 0.8874(2) 0.0700 1.0000 Uani D U
C10 C 0.3085(7) 0.6255(3) 0.8325(2) 0.0711 1.0000 Uani D U
C11 C 0.3069(6) 0.6468(2) 0.7719(2) 0.0651 1.0000 Uani D U
C12 C 0.1425(12) 0.5681(4) 0.5687(2) 0.0700 1.0000 Uani D U
C13 C 0.0900(10) 0.5464(3) 0.5087(3) 0.0726 1.0000 Uani D U
C14 C 0.0646(12) 0.4953(4) 0.5114(3) 0.0736 1.0000 Uani D U
C15 C 0.0728(6) 0.4712(2) 0.5702(3) 0.0703 1.0000 Uani D U
C16 C 0.1146(9) 0.4964(4) 0.6361(2) 0.0727 1.0000 Uani D U
C17 C 0.1580(7) 0.5421(2) 0.6379(2) 0.0716 1.0000 Uani D U
C18 C 0.2748(11) 0.5700(4) 0.8412(2) 0.0687 1.0000 Uani D U
C19 C 0.2793(10) 0.5496(4) 0.9014(3) 0.0741 1.0000 Uani D U
C20 C 0.2439(9) 0.5008(4) 0.8989(3) 0.0755 1.0000 Uani D U
C21 C 0.1871(6) 0.4791(2) 0.8411(2) 0.0720 1.0000 Uani D U
C22 C 0.1786(10) 0.4984(4) 0.7742(2) 0.0742 1.0000 Uani D U
C23 C 0.2219(7) 0.5434(3) 0.7722(2) 0.0733 1.0000 Uani D U
C24 C 0.2544(8) 0.6250(3) 0.7047(2) 0.0651 1.0000 Uani D U
C25 C 0.2083(8) 0.5688(3) 0.7049(2) 0.0682 1.0000 Uani D U
C26 C 0.1340(9) 0.4748(3) 0.7056(3) 0.0727 1.0000 Uani D U
N27 N 0.4368(4) 0.78132(14) 0.78085(18) 0.0646 1.0000 Uani D U
C28 C 0.4667(6) 0.7781(2) 0.8492(2) 0.0635 1.0000 Uani D U
C29 C 0.5162(13) 0.8222(4) 0.8878(2) 0.0618 1.0000 Uani D U
C30 C 0.5142(7) 0.8544(2) 0.8330(2) 0.0554 1.0000 Uani D U
C31 C 0.4663(6) 0.82917(19) 0.77214(19) 0.0571 1.0000 Uani D U
N32 N 0.3598(4) 0.78187(14) 0.62868(18) 0.0589 1.0000 Uani D U
C33 C 0.3203(6) 0.7793(2) 0.56031(19) 0.0615 1.0000 Uani D U
C34 C 0.3282(14) 0.8244(4) 0.5221(2) 0.0668 1.0000 Uani D U
C35 C 0.3812(7) 0.8564(2) 0.5773(3) 0.0613 1.0000 Uani D U
C36 C 0.3986(6) 0.82962(19) 0.63775(19) 0.0613 1.0000 Uani D U
C37 C 0.5741(8) 0.9042(3) 0.8410(2) 0.0640 1.0000 Uani D U
C38 C 0.6124(11) 0.9295(4) 0.9015(3) 0.0697 1.0000 Uani D U
C39 C 0.6522(13) 0.9770(4) 0.8994(3) 0.0699 1.0000 Uani D U
C40 C 0.6510(6) 0.9986(2) 0.8411(2) 0.0723 1.0000 Uani D U
C41 C 0.5936(9) 0.9787(3) 0.7747(2) 0.0671 1.0000 Uani D U
C42 C 0.5591(6) 0.9304(2) 0.7723(2) 0.0637 1.0000 Uani D U
C43 C 0.4285(9) 0.9080(3) 0.5694(2) 0.0605 1.0000 Uani D U
C44 C 0.4200(11) 0.9302(4) 0.5087(3) 0.0668 1.0000 Uani D U
C45 C 0.4564(12) 0.9797(4) 0.5123(3) 0.0651 1.0000 Uani D U
C46 C 0.5012(5) 1.0043(2) 0.5717(3) 0.0667 1.0000 Uani D U
C47 C 0.5267(6) 0.9782(3) 0.6367(2) 0.0675 1.0000 Uani D U
C48 C 0.4835(6) 0.9334(2) 0.6384(2) 0.0611 1.0000 Uani D U
C49 C 0.4519(8) 0.8511(3) 0.7050(2) 0.0584 1.0000 Uani D U
C50 C 0.4992(10) 0.9070(3) 0.7052(2) 0.0614 1.0000 Uani D U
C51 C 0.5722(7) 1.0012(2) 0.7055(3) 0.0657 1.0000 Uani D U
O52 O 0.0293(7) 0.4254(3) 0.5764(3) 0.0700 1.0000 Uani D U
C53 C -0.0060(5) 0.3890(2) 0.5193(3) 0.0654 1.0000 Uani D U
C54 C 0.0549(5) 0.3555(3) 0.5177(4) 0.0744 1.0000 Uani D U
C55 C 0.0148(7) 0.3171(3) 0.4565(4) 0.0734 1.0000 Uani D U
C56 C -0.0723(7) 0.3206(3) 0.4129(4) 0.0730 1.0000 Uani D U
C57 C -0.1281(6) 0.3562(3) 0.4195(4) 0.0671 1.0000 Uani D U
C58 C -0.0927(5) 0.3959(3) 0.4795(4) 0.0661 1.0000 Uani D U
C59 C 0.1511(6) 0.3506(4) 0.5643(5) 0.0706 1.0000 Uani D U
C60 C -0.1106(9) 0.2810(3) 0.3513(4) 0.0759 1.0000 Uani D U
C61 C -0.1561(7) 0.4344(3) 0.4850(5) 0.0605 1.0000 Uani D U
O62 O 0.1433(6) 0.4314(2) 0.8351(3) 0.0713 1.0000 Uani D U
C63 C 0.1666(6) 0.3961(2) 0.8935(3) 0.0686 1.0000 Uani D U
C64 C 0.2470(6) 0.3746(3) 0.9101(4) 0.0693 1.0000 Uani D U
C65 C 0.2694(6) 0.3370(3) 0.9725(4) 0.0717 1.0000 Uani D U
C66 C 0.2103(7) 0.3299(3) 1.0029(3) 0.0718 1.0000 Uani D U
C67 C 0.1305(7) 0.3540(3) 0.9818(4) 0.0722 1.0000 Uani D U
C68 C 0.1034(6) 0.3921(3) 0.9198(4) 0.0702 1.0000 Uani D U
C69 C 0.3139(6) 0.3814(3) 0.8782(5) 0.0698 1.0000 Uani D U
C70 C 0.2354(10) 0.2916(3) 1.0661(4) 0.0862 1.0000 Uani D U
C71 C 0.0153(6) 0.4178(3) 0.8982(5) 0.0808 1.0000 Uani D U
O72 O 0.6881(7) 1.0465(3) 0.8346(3) 0.0744 1.0000 Uani D U
C73 C 0.7314(5) 1.0798(2) 0.8942(3) 0.0743 1.0000 Uani D U
C74 C 0.8189(6) 1.0705(3) 0.9281(4) 0.0729 1.0000 Uani D U
C75 C 0.8629(6) 1.1069(3) 0.9912(4) 0.0725 1.0000 Uani D U
C76 C 0.8126(7) 1.1423(3) 1.0058(4) 0.0770 1.0000 Uani D U
C77 C 0.7243(7) 1.1483(3) 0.9677(4) 0.0733 1.0000 Uani D U
C78 C 0.6757(5) 1.1134(3) 0.9037(4) 0.0721 1.0000 Uani D U
C79 C 0.8762(7) 1.0319(3) 0.9141(5) 0.0786 1.0000 Uani D U
C80 C 0.8598(10) 1.1786(4) 1.0702(4) 0.0904 1.0000 Uani D U
C81 C 0.5784(6) 1.1211(4) 0.8633(5) 0.0823 1.0000 Uani D U
O82 O 0.5443(6) 1.0525(3) 0.5796(3) 0.0791 1.0000 Uani D U
C83 C 0.5259(5) 1.0874(2) 0.5214(3) 0.0785 1.0000 Uani D U
C84 C 0.4623(5) 1.1213(3) 0.5160(4) 0.0801 1.0000 Uani D U
C85 C 0.4450(6) 1.1582(3) 0.4536(5) 0.0833 1.0000 Uani D U
C86 C 0.4923(7) 1.1534(3) 0.4130(4) 0.0834 1.0000 Uani D U
C87 C 0.5557(6) 1.1177(3) 0.4235(4) 0.0824 1.0000 Uani D U
C88 C 0.5768(5) 1.0795(3) 0.4849(4) 0.0776 1.0000 Uani D U
C89 C 0.4087(6) 1.1277(4) 0.5594(5) 0.0809 1.0000 Uani D U
C90 C 0.4729(9) 1.1916(4) 0.3502(4) 0.0910 1.0000 Uani D U
C91 C 0.6469(5) 1.0408(3) 0.4948(6) 0.0754 1.0000 Uani D U
C92 C 0.2693(7) 0.7368(3) 0.5281(2) 0.0646 1.0000 Uani D U
C93 C 0.2245(5) 0.7395(2) 0.4471(3) 0.0671 1.0000 Uani D U
C94 C 0.1387(5) 0.7678(2) 0.4072(4) 0.0650 1.0000 Uani D U
C95 C 0.0962(5) 0.7700(3) 0.3277(4) 0.0689 1.0000 Uani D U
C96 C 0.1391(6) 0.7449(3) 0.2924(3) 0.0679 1.0000 Uani D U
C97 C 0.2163(6) 0.7177(3) 0.3194(3) 0.0693 1.0000 Uani D U
C98 C 0.2615(4) 0.7143(2) 0.3987(3) 0.0688 1.0000 Uani D U
C99 C 0.0064(5) 0.8010(2) 0.2915(5) 0.0654 1.0000 Uani D U
C100 C -0.0691(7) 0.7793(5) 0.3124(10) 0.0804 1.0000 Uani D U
C101 C 0.0211(8) 0.8574(3) 0.3138(9) 0.0708 1.0000 Uani D U
C102 C -0.0257(9) 0.7983(6) 0.2107(5) 0.0763 1.0000 Uani D U
C103 C 0.2711(6) 0.6871(2) 0.2836(5) 0.0731 1.0000 Uani D U
C104 C 0.2385(11) 0.7011(6) 0.2049(5) 0.0645 1.0000 Uani D U
C105 C 0.2584(11) 0.6294(3) 0.2895(10) 0.0890 1.0000 Uani D U
C106 C 0.3729(6) 0.6994(6) 0.3193(9) 0.0853 1.0000 Uani D U
C107 C 0.4500(5) 0.7350(2) 0.8811(2) 0.0630 1.0000 Uani D U
C108 C 0.4840(4) 0.7392(2) 0.9620(3) 0.0637 1.0000 Uani D U
C109 C 0.4431(4) 0.7735(2) 0.9998(4) 0.0638 1.0000 Uani D U
C110 C 0.4778(6) 0.7770(3) 1.0792(4) 0.0602 1.0000 Uani D U
C111 C 0.5491(6) 0.7473(3) 1.1164(3) 0.0626 1.0000 Uani D U
C112 C 0.5939(5) 0.7143(3) 1.0915(3) 0.0690 1.0000 Uani D U
C113 C 0.5619(4) 0.7095(2) 1.0123(3) 0.0668 1.0000 Uani D U
C114 C 0.4433(5) 0.8112(3) 1.1261(5) 0.0608 1.0000 Uani D U
C115 C 0.4414(11) 0.8677(3) 1.1049(9) 0.0628 1.0000 Uani D U
C116 C 0.3469(7) 0.7954(5) 1.1173(8) 0.0661 1.0000 Uani D U
C117 C 0.5060(9) 0.8059(6) 1.2043(4) 0.0664 1.0000 Uani D U
C118 C 0.6771(5) 0.6796(3) 1.1338(5) 0.0779 1.0000 Uani D U
C119 C 0.7244(9) 0.6990(6) 1.2100(5) 0.0853 1.0000 Uani D U
C120 C 0.6463(8) 0.6242(3) 1.1362(10) 0.0723 1.0000 Uani D U
C121 C 0.7466(8) 0.6798(6) 1.0989(10) 0.0883 1.0000 Uani D U
H41 H 0.1509 0.6523 0.4720 0.0840 1.0000 Uiso R .
H91 H 0.3852 0.6520 0.9373 0.0841 1.0000 Uiso R .
H131 H 0.0765 0.5634 0.4647 0.0839 1.0000 Uiso R .
H141 H 0.0353 0.4775 0.4678 0.0840 1.0000 Uiso R .
H191 H 0.3088 0.5673 0.9452 0.0840 1.0000 Uiso R .
H201 H 0.2574 0.4833 0.9426 0.0840 1.0000 Uiso R .
H261 H 0.1118 0.4409 0.7059 0.0841 1.0000 Uiso R .
H291 H 0.5430 0.8275 0.9377 0.0840 1.0000 Uiso R .
H341 H 0.3047 0.8302 0.4723 0.0840 1.0000 Uiso R .
H381 H 0.6164 0.9147 0.9452 0.0840 1.0000 Uiso R .
H391 H 0.6864 0.9932 0.9434 0.0840 1.0000 Uiso R .
H441 H 0.3836 0.9151 0.4644 0.0840 1.0000 Uiso R .
H451 H 0.4500 0.9959 0.4690 0.0840 1.0000 Uiso R .
H511 H 0.5967 1.0347 0.7056 0.0840 1.0000 Uiso R .
H551 H 0.0525 0.2911 0.4493 0.0840 1.0000 Uiso R .
H571 H -0.1900 0.3572 0.3871 0.0840 1.0000 Uiso R .
H591 H 0.1801 0.3225 0.5435 0.1050 1.0000 Uiso R .
H592 H 0.1548 0.3404 0.6146 0.1050 1.0000 Uiso R .
H593 H 0.1813 0.3861 0.5654 0.1050 1.0000 Uiso R .
H601 H -0.1622 0.2615 0.3569 0.1050 1.0000 Uiso R .
H602 H -0.0596 0.2568 0.3539 0.1050 1.0000 Uiso R .
H603 H -0.1333 0.3003 0.3048 0.1050 1.0000 Uiso R .
H611 H -0.2127 0.4140 0.4883 0.1050 1.0000 Uiso R .
H612 H -0.1199 0.4559 0.5322 0.1050 1.0000 Uiso R .
H613 H -0.1759 0.4578 0.4388 0.1050 1.0000 Uiso R .
H651 H 0.3256 0.3187 0.9891 0.0840 1.0000 Uiso R .
H671 H 0.0900 0.3473 1.0050 0.0840 1.0000 Uiso R .
H691 H 0.3579 0.3526 0.8922 0.1050 1.0000 Uiso R .
H692 H 0.3464 0.4143 0.8951 0.1049 1.0000 Uiso R .
H693 H 0.2818 0.3823 0.8260 0.1051 1.0000 Uiso R .
H701 H 0.2117 0.3103 1.1065 0.1050 1.0000 Uiso R .
H702 H 0.3125 0.2867 1.0866 0.1050 1.0000 Uiso R .
H703 H 0.1967 0.2550 1.0428 0.1050 1.0000 Uiso R .
H711 H -0.0256 0.3976 0.9142 0.1050 1.0000 Uiso R .
H712 H 0.0237 0.4522 0.9197 0.1050 1.0000 Uiso R .
H713 H -0.0119 0.4211 0.8462 0.1051 1.0000 Uiso R .
H751 H 0.9263 1.1041 1.0199 0.0840 1.0000 Uiso R .
H771 H 0.6911 1.1745 0.9798 0.0841 1.0000 Uiso R .
H791 H 0.9433 1.0436 0.9384 0.1050 1.0000 Uiso R .
H792 H 0.8564 1.0293 0.8596 0.1050 1.0000 Uiso R .
H793 H 0.8656 0.9976 0.9351 0.1050 1.0000 Uiso R .
H801 H 0.8149 1.2034 1.0736 0.1050 1.0000 Uiso R .
H802 H 0.9100 1.1973 1.0639 0.1050 1.0000 Uiso R .
H803 H 0.8841 1.1580 1.1140 0.1050 1.0000 Uiso R .
H811 H 0.5513 1.1395 0.8924 0.1050 1.0000 Uiso R .
H812 H 0.5698 1.1414 0.8206 0.1050 1.0000 Uiso R .
H813 H 0.5483 1.0875 0.8492 0.1050 1.0000 Uiso R .
H851 H 0.3995 1.1842 0.4435 0.0840 1.0000 Uiso R .
H871 H 0.5891 1.1159 0.3937 0.0841 1.0000 Uiso R .
H891 H 0.3547 1.1556 0.5314 0.1049 1.0000 Uiso R .
H892 H 0.4559 1.1417 0.6113 0.1050 1.0000 Uiso R .
H893 H 0.3811 1.0895 0.5626 0.1050 1.0000 Uiso R .
H901 H 0.4877 1.1719 0.3105 0.1050 1.0000 Uiso R .
H902 H 0.5160 1.2238 0.3698 0.1050 1.0000 Uiso R .
H903 H 0.4031 1.2021 0.3322 0.1050 1.0000 Uiso R .
H911 H 0.6912 1.0536 0.4760 0.1050 1.0000 Uiso R .
H912 H 0.6780 1.0338 0.5458 0.1050 1.0000 Uiso R .
H913 H 0.6188 1.0090 0.4701 0.1050 1.0000 Uiso R .
H961 H 0.1114 0.7469 0.2421 0.0840 1.0000 Uiso R .
H1001 H -0.1314 0.8120 0.2916 0.1050 1.0000 Uiso R .
H1002 H -0.0325 0.7757 0.3781 0.1050 1.0000 Uiso R .
H1003 H -0.0888 0.7375 0.2812 0.1050 1.0000 Uiso R .
H1011 H -0.0384 0.8748 0.2979 0.1050 1.0000 Uiso R .
H1012 H 0.0508 0.8594 0.3658 0.1050 1.0000 Uiso R .
H1013 H 0.0600 0.8740 0.2925 0.1050 1.0000 Uiso R .
H1021 H -0.0791 0.8207 0.1892 0.1050 1.0000 Uiso R .
H1022 H 0.0235 0.8097 0.1964 0.1050 1.0000 Uiso R .
H1023 H -0.0426 0.7629 0.1947 0.1050 1.0000 Uiso R .
H1041 H 0.2696 0.6720 0.1813 0.1050 1.0000 Uiso R .
H1042 H 0.2638 0.7408 0.2025 0.1050 1.0000 Uiso R .
H1043 H 0.1623 0.6986 0.1831 0.1050 1.0000 Uiso R .
H1051 H 0.3130 0.6117 0.2894 0.1050 1.0000 Uiso R .
H1052 H 0.2510 0.6221 0.3341 0.1050 1.0000 Uiso R .
H1053 H 0.2043 0.6174 0.2492 0.1050 1.0000 Uiso R .
H1061 H 0.4077 0.6770 0.3001 0.1050 1.0000 Uiso R .
H1062 H 0.3833 0.7355 0.3102 0.1050 1.0000 Uiso R .
H1063 H 0.3940 0.6939 0.3707 0.1050 1.0000 Uiso R .
H1111 H 0.5704 0.7502 1.1666 0.0840 1.0000 Uiso R .
H1151 H 0.4188 0.8888 1.1346 0.1050 1.0000 Uiso R .
H1152 H 0.5032 0.8789 1.1116 0.1050 1.0000 Uiso R .
H1153 H 0.4006 0.8715 1.0548 0.1050 1.0000 Uiso R .
H1161 H 0.3332 0.8105 1.1566 0.1050 1.0000 Uiso R .
H1162 H 0.3439 0.7575 1.1189 0.1050 1.0000 Uiso R .
H1163 H 0.3022 0.8080 1.0712 0.1050 1.0000 Uiso R .
H1171 H 0.4832 0.8278 1.2330 0.1050 1.0000 Uiso R .
H1172 H 0.5676 0.8172 1.2104 0.1050 1.0000 Uiso R .
H1173 H 0.5081 0.7700 1.2195 0.1049 1.0000 Uiso R .
H1191 H 0.7675 0.6731 1.2395 0.1050 1.0000 Uiso R .
H1192 H 0.7580 0.7306 1.2095 0.1050 1.0000 Uiso R .
H1193 H 0.6786 0.7064 1.2301 0.1050 1.0000 Uiso R .
H1201 H 0.7062 0.6039 1.1754 0.1050 1.0000 Uiso R .
H1202 H 0.5889 0.6267 1.1538 0.1050 1.0000 Uiso R .
H1203 H 0.6256 0.6080 1.0820 0.1050 1.0000 Uiso R .
H1211 H 0.8079 0.6874 1.1353 0.1050 1.0000 Uiso R .
H1212 H 0.7301 0.7060 1.0609 0.1050 1.0000 Uiso R .
H1213 H 0.7465 0.6453 1.0785 0.1050 1.0000 Uiso R .
H941 H 0.1092 0.7852 0.4333 0.0840 1.0000 Uiso R .
H981 H 0.3166 0.6952 0.4190 0.0840 1.0000 Uiso R .
H1091 H 0.3925 0.7942 0.9721 0.0840 1.0000 Uiso R .
H1131 H 0.5931 0.6860 0.9939 0.0840 1.0000 Uiso R .

loop_
_atom_site_aniso_label
_atom_site_aniso_U_11
_atom_site_aniso_U_22
_atom_site_aniso_U_33
_atom_site_aniso_U_23
_atom_site_aniso_U_13
_atom_site_aniso_U_12
Ni1 0.0703(18) 0.0713(15) 0.0613(12) 0.0022(11) 0.0282(12) 0.0019(14)
N2 0.070(3) 0.068(3) 0.0611(12) 0.003(2) 0.025(3) 0.006(3)
C3 0.066(3) 0.069(4) 0.0608(12) 0.001(2) 0.030(4) 0.009(3)
C4 0.067(4) 0.077(4) 0.0602(16) 0.005(3) 0.023(4) 0.003(3)
C5 0.064(3) 0.071(3) 0.0591(18) 0.005(3) 0.020(4) 0.007(3)
C6 0.067(3) 0.071(3) 0.0598(15) 0.004(2) 0.022(4) 0.005(3)
N7 0.064(3) 0.070(3) 0.0606(12) 0.0029(19) 0.022(3) 0.002(3)
C8 0.062(3) 0.068(3) 0.0605(13) 0.001(2) 0.025(3) 0.002(3)
C9 0.070(4) 0.074(4) 0.0597(16) 0.003(3) 0.019(4) -0.009(3)
C10 0.073(3) 0.075(3) 0.0579(18) 0.004(2) 0.017(4) -0.007(3)
C11 0.066(3) 0.069(3) 0.0598(14) 0.001(2) 0.024(3) 0.001(3)
C12 0.065(4) 0.073(3) 0.0596(17) 0.008(2) 0.010(4) 0.004(3)
C13 0.068(4) 0.077(3) 0.0592(19) 0.008(3) 0.010(4) 0.001(4)
C14 0.070(4) 0.074(3) 0.059(2) 0.009(3) 0.004(4) 0.005(4)
C15 0.066(4) 0.074(3) 0.0611(19) 0.004(2) 0.014(4) 0.000(3)
C16 0.067(4) 0.077(3) 0.0594(17) 0.007(2) 0.007(4) -0.003(3)
C17 0.068(4) 0.072(3) 0.0592(17) 0.008(2) 0.008(4) 0.001(3)
C18 0.062(4) 0.079(3) 0.0601(17) 0.002(2) 0.019(4) -0.011(3)
C19 0.066(4) 0.084(4) 0.059(2) 0.007(3) 0.009(4) -0.015(4)
C20 0.065(4) 0.085(4) 0.060(2) 0.009(3) 0.006(4) -0.016(4)
C21 0.058(4) 0.084(3) 0.0609(19) 0.006(3) 0.009(3) -0.013(3)
C22 0.069(4) 0.078(4) 0.0597(17) 0.007(2) 0.007(4) -0.010(3)
C23 0.068(4) 0.080(3) 0.0592(17) 0.005(2) 0.011(4) -0.011(3)
C24 0.065(4) 0.070(3) 0.0590(15) 0.002(2) 0.022(4) 0.003(3)
C25 0.064(4) 0.075(3) 0.0599(16) 0.004(2) 0.017(4) -0.002(3)
C26 0.067(4) 0.072(4) 0.0597(19) 0.009(2) 0.003(4) -0.003(4)
N27 0.065(3) 0.071(3) 0.0618(12) 0.004(2) 0.028(3) 0.002(3)
C28 0.059(4) 0.072(3) 0.0618(13) 0.004(2) 0.026(4) 0.001(3)
C29 0.058(4) 0.068(3) 0.0617(16) 0.005(2) 0.026(4) 0.004(3)
C30 0.047(3) 0.069(3) 0.0617(17) 0.002(2) 0.034(4) 0.008(3)
C31 0.051(3) 0.066(3) 0.0620(15) 0.002(2) 0.031(4) 0.010(3)
N32 0.061(3) 0.067(3) 0.0612(12) -0.004(2) 0.037(3) 0.010(3)
C33 0.064(3) 0.069(3) 0.0612(13) -0.003(2) 0.036(3) 0.008(3)
C34 0.072(4) 0.077(4) 0.0614(17) -0.003(2) 0.037(4) -0.002(3)
C35 0.058(3) 0.080(3) 0.0607(19) -0.003(2) 0.039(4) -0.002(3)
C36 0.059(3) 0.073(3) 0.0619(15) -0.001(2) 0.035(4) 0.003(3)
C37 0.057(3) 0.077(3) 0.0652(18) 0.003(2) 0.032(4) -0.002(3)
C38 0.066(4) 0.082(4) 0.065(2) 0.002(3) 0.030(4) -0.009(3)
C39 0.063(4) 0.083(4) 0.0704(19) 0.000(3) 0.033(4) -0.009(4)
C40 0.069(4) 0.079(3) 0.0721(18) 0.004(3) 0.031(3) -0.009(3)
C41 0.061(3) 0.078(3) 0.0703(17) 0.003(2) 0.034(3) -0.005(3)
C42 0.056(3) 0.078(3) 0.0660(17) 0.003(2) 0.033(3) -0.004(3)
C43 0.057(3) 0.082(4) 0.0643(17) -0.005(2) 0.047(4) -0.002(3)
C44 0.067(4) 0.079(4) 0.0644(19) 0.002(3) 0.035(4) -0.002(4)
C45 0.068(4) 0.068(4) 0.0701(19) 0.002(3) 0.039(4) 0.009(4)
C46 0.070(4) 0.072(3) 0.0708(18) 0.001(2) 0.041(4) 0.002(3)
C47 0.064(3) 0.078(3) 0.0703(17) 0.0027(17) 0.037(3) -0.003(3)
C48 0.057(3) 0.076(3) 0.0649(17) -0.001(2) 0.040(4) 0.000(3)
C49 0.053(4) 0.069(3) 0.0617(15) 0.001(2) 0.032(4) 0.006(3)
C50 0.054(3) 0.076(3) 0.0649(16) 0.001(2) 0.035(4) 0.000(3)
C51 0.060(3) 0.077(3) 0.0711(18) 0.002(2) 0.037(3) -0.005(3)
O52 0.062(3) 0.073(3) 0.071(3) -0.002(2) 0.022(3) 0.001(3)
C53 0.050(2) 0.079(3) 0.072(4) -0.005(3) 0.029(3) -0.001(3)
C54 0.055(3) 0.085(4) 0.080(4) -0.006(3) 0.023(3) 0.009(3)
C55 0.051(3) 0.088(5) 0.082(4) -0.009(3) 0.027(3) 0.011(3)
C56 0.050(3) 0.090(4) 0.080(4) -0.013(3) 0.028(3) 0.010(3)
C57 0.045(3) 0.088(5) 0.075(4) -0.012(3) 0.030(3) 0.004(3)
C58 0.049(3) 0.082(4) 0.073(4) -0.008(3) 0.030(3) 0.001(3)
C59 0.051(3) 0.081(5) 0.082(5) 0.001(4) 0.028(4) 0.001(3)
C60 0.060(4) 0.088(5) 0.075(5) -0.009(4) 0.021(4) 0.021(4)
C61 0.045(3) 0.079(5) 0.073(5) -0.009(4) 0.040(4) -0.008(3)
O62 0.054(3) 0.085(3) 0.064(3) 0.005(3) 0.011(3) -0.013(3)
C63 0.048(3) 0.085(4) 0.069(4) 0.007(3) 0.018(3) -0.009(3)
C64 0.050(3) 0.093(4) 0.064(4) 0.008(3) 0.020(3) -0.006(3)
C65 0.048(3) 0.096(5) 0.064(4) 0.010(3) 0.015(3) -0.007(4)
C66 0.052(3) 0.096(4) 0.061(4) 0.010(3) 0.015(3) -0.012(3)
C67 0.052(3) 0.098(5) 0.064(4) 0.003(3) 0.019(3) -0.012(3)
C68 0.044(3) 0.091(4) 0.070(4) 0.004(3) 0.017(3) -0.008(3)
C69 0.073(3) 0.106(5) 0.037(5) -0.015(4) 0.028(3) 0.005(5)
C70 0.078(4) 0.106(5) 0.066(5) 0.017(4) 0.018(4) -0.012(4)
C71 0.041(3) 0.099(5) 0.091(5) 0.000(4) 0.014(4) -0.008(4)
O72 0.068(3) 0.078(3) 0.082(3) 0.002(2) 0.035(3) -0.009(3)
C73 0.057(2) 0.081(3) 0.091(4) -0.005(3) 0.036(3) -0.008(3)
C74 0.059(2) 0.077(4) 0.091(4) -0.007(3) 0.037(3) -0.003(3)
C75 0.056(3) 0.075(5) 0.092(4) -0.007(3) 0.034(3) 0.001(3)
C76 0.054(3) 0.085(5) 0.092(4) -0.012(3) 0.028(3) 0.005(3)
C77 0.048(3) 0.089(5) 0.091(4) -0.007(3) 0.036(3) -0.004(4)
C78 0.048(3) 0.085(4) 0.091(4) -0.004(3) 0.037(3) -0.011(3)
C79 0.082(3) 0.062(5) 0.090(5) 0.003(4) 0.032(5) 0.014(4)
C80 0.066(4) 0.104(5) 0.090(5) -0.021(4) 0.019(4) 0.020(5)
C81 0.044(3) 0.105(5) 0.107(5) -0.009(5) 0.039(4) -0.018(4)
O82 0.086(4) 0.070(3) 0.082(3) 0.006(2) 0.033(3) -0.001(3)
C83 0.087(3) 0.068(3) 0.083(4) 0.006(3) 0.035(3) 0.002(3)
C84 0.088(3) 0.070(4) 0.085(4) 0.005(3) 0.036(3) 0.003(3)
C85 0.088(4) 0.072(4) 0.087(4) 0.009(3) 0.031(3) 0.003(4)
C86 0.092(3) 0.074(4) 0.081(4) 0.010(3) 0.030(3) 0.000(3)
C87 0.098(4) 0.071(4) 0.081(4) 0.005(3) 0.037(3) 0.000(3)
C88 0.089(3) 0.066(4) 0.079(4) 0.002(3) 0.034(3) 0.002(3)
C89 0.077(4) 0.073(5) 0.096(5) -0.004(4) 0.037(4) -0.011(4)
C90 0.085(4) 0.084(5) 0.095(5) 0.022(4) 0.024(4) -0.012(5)
C91 0.085(4) 0.055(5) 0.083(5) -0.010(4) 0.030(4) -0.007(4)
C92 0.073(3) 0.067(3) 0.0600(14) -0.0011(15) 0.032(2) 0.008(3)
C93 0.080(3) 0.064(4) 0.0601(14) -0.0005(16) 0.0311(18) 0.011(3)
C94 0.072(3) 0.065(5) 0.062(2) -0.002(4) 0.030(3) 0.004(3)
C95 0.077(3) 0.071(4) 0.063(2) 0.005(4) 0.031(3) 0.008(3)
C96 0.084(3) 0.058(5) 0.058(3) -0.006(4) 0.023(3) 0.007(3)
C97 0.086(3) 0.063(4) 0.0577(19) -0.006(4) 0.026(3) 0.010(3)
C98 0.087(3) 0.061(5) 0.058(2) -0.006(4) 0.027(3) 0.015(4)
C99 0.066(3) 0.073(3) 0.070(3) 0.021(3) 0.039(3) 0.000(3)
C100 0.078(3) 0.098(5) 0.079(5) 0.014(5) 0.045(4) -0.021(4)
C101 0.091(4) 0.061(3) 0.065(5) 0.042(4) 0.035(5) 0.008(3)
C102 0.071(4) 0.100(5) 0.069(3) 0.025(4) 0.040(3) 0.016(5)
C103 0.092(2) 0.069(3) 0.058(3) -0.005(4) 0.029(4) 0.014(3)
C104 0.084(4) 0.048(5) 0.055(3) -0.011(4) 0.019(3) 0.021(5)
C105 0.128(4) 0.064(3) 0.065(5) 0.005(4) 0.026(5) 0.032(4)
C106 0.084(2) 0.106(5) 0.057(5) 0.004(6) 0.018(3) 0.030(4)
C107 0.057(3) 0.073(3) 0.0597(15) 0.0037(15) 0.023(2) -0.001(3)
C108 0.060(3) 0.069(4) 0.0591(15) 0.0046(16) 0.0200(19) 0.001(3)
C109 0.059(4) 0.071(5) 0.055(2) 0.001(4) 0.014(4) 0.002(3)
C110 0.052(3) 0.069(4) 0.054(2) 0.005(3) 0.015(3) -0.004(3)
C111 0.058(3) 0.063(5) 0.057(3) 0.004(4) 0.013(3) -0.004(3)
C112 0.060(3) 0.072(4) 0.063(2) 0.002(4) 0.011(3) 0.003(3)
C113 0.056(4) 0.073(5) 0.064(2) 0.000(4) 0.016(3) 0.001(3)
C114 0.049(3) 0.075(3) 0.052(3) 0.002(4) 0.014(3) -0.006(3)
C115 0.052(4) 0.077(3) 0.068(5) 0.009(4) 0.032(5) 0.007(4)
C116 0.045(3) 0.085(5) 0.062(5) 0.029(5) 0.014(3) 0.008(4)
C117 0.044(4) 0.111(5) 0.049(3) 0.014(4) 0.023(3) -0.003(5)
C118 0.066(3) 0.076(3) 0.074(3) 0.003(3) 0.008(3) 0.008(3)
C119 0.080(4) 0.068(5) 0.076(3) 0.005(4) -0.004(3) 0.002(5)
C120 0.085(4) 0.065(3) 0.068(5) -0.012(4) 0.032(5) 0.015(4)
C121 0.044(3) 0.101(6) 0.098(5) -0.010(5) 0.005(4) -0.007(4)

loop_
_atom_type_symbol
_atom_type_scat_dispersion_real
_atom_type_scat_dispersion_imag
_atom_type_scat_Cromer_Mann_a1
_atom_type_scat_Cromer_Mann_b1
_atom_type_scat_Cromer_Mann_a2
_atom_type_scat_Cromer_Mann_b2
_atom_type_scat_Cromer_Mann_a3
_atom_type_scat_Cromer_Mann_b3
_atom_type_scat_Cromer_Mann_a4
_atom_type_scat_Cromer_Mann_b4
_atom_type_scat_Cromer_Mann_c
_atom_type_scat_source
C 0.0020 0.0020 2.3100 20.8439 1.0200 10.2075 1.5886 0.5687 0.8650 51.6512 0.2156 'International Tables Vol C 4.2.6.8 and 6.1.1.4'
H 0.0000 0.0000 0.4930 10.5109 0.3229 26.1257 0.1402 3.1424 0.0408 57.7998 0.0030 'International Tables Vol C 4.2.6.8 and 6.1.1.4'
N 0.0040 0.0030 12.2126 0.0057 3.1322 9.8933 2.0125 28.9975 1.1663 0.5826 -11.5290 'International Tables Vol C 4.2.6.8 and 6.1.1.4'
O 0.0070 0.0060 3.0485 13.2771 2.2868 5.7011 1.5463 0.3239 0.8670 32.9089 0.2508 'International Tables Vol C 4.2.6.8 and 6.1.1.4'
Ni 0.2870 1.0560 12.8376 3.8785 7.2920 0.2565 4.4438 12.1763 2.3800 66.3421 1.0341 'International Tables Vol C 4.2.6.8 and 6.1.1.4'

loop_
_geom_angle_atom_site_label_1
_geom_angle_atom_site_label_2
_geom_angle_atom_site_label_3
_geom_angle
_geom_angle_publ_flag
N2 Ni1 N7 93.4(3) yes
N2 Ni1 N27 169.37(4) yes
N7 Ni1 N27 85.6(3) yes
N2 Ni1 N32 85.6(3) yes
N7 Ni1 N32 169.37(5) yes
N27 Ni1 N32 93.4(3) yes
Ni1 N2 C3 132.0(2) yes
Ni1 N2 C6 125.2(3) yes
C3 N2 C6 101.44(17) yes
N2 C3 C4 115.81(10) yes
N2 C3 C92 120.46(7) yes
C4 C3 C92 123.7(2) yes
C3 C4 C5 101.59(16) yes
C3 C4 H41 128.8 no
C5 C4 H41 129.6 no
C4 C5 C6 106.1(3) yes
C4 C5 C12 126.1(4) yes
C6 C5 C12 126.5(2) yes
N2 C6 C5 115.01(12) yes
N2 C6 C24 123.84(11) yes
C5 C6 C24 121.1(3) yes
Ni1 N7 C8 132.0(2) yes
Ni1 N7 C11 125.2(2) yes
C8 N7 C11 101.4(3) yes
N7 C8 C9 115.79(11) yes
N7 C8 C107 120.47(11) yes
C9 C8 C107 123.5(3) yes
C8 C9 C10 101.6(3) yes
C8 C9 H91 128.7 no
C10 C9 H91 129.6 no
C9 C10 C11 106.1(3) yes
C9 C10 C18 125.5(4) yes
C11 C10 C18 126.53(19) yes
N7 C11 C10 114.98(6) yes
N7 C11 C24 123.85(5) yes
C10 C11 C24 121.2(2) yes
C5 C12 C13 125.5(2) yes
C5 C12 C17 114.06(7) yes
C13 C12 C17 120.0(3) yes
C12 C13 C14 117.4(3) yes
C12 C13 H131 120.9 no
C14 C13 H131 121.3 no
C13 C14 C15 124.15(6) yes
C13 C14 H141 118.0 no
C15 C14 H141 117.7 no
C14 C15 C16 119.6(3) yes
C14 C15 O52 127.36(18) yes
C16 C15 O52 111.9(3) yes
C15 C16 C17 118.4(3) yes
C15 C16 C26 126.8(4) yes
C17 C16 C26 113.51(11) yes
C12 C17 C16 118.0(2) yes
C12 C17 C25 120.0(2) yes
C16 C17 C25 121.54(7) yes
C10 C18 C19 125.2(3) yes
C10 C18 C23 114.05(9) yes
C19 C18 C23 120.1(2) yes
C18 C19 C20 117.4(3) yes
C18 C19 H191 120.9 no
C20 C19 H191 121.6 no
C19 C20 C21 124.13(10) yes
C19 C20 H201 117.6 no
C21 C20 H201 118.0 no
C20 C21 C22 119.6(3) yes
C20 C21 O62 127.3(2) yes
C22 C21 O62 111.9(3) yes
C21 C22 C23 118.4(2) yes
C21 C22 C26 128.0(3) yes
C23 C22 C26 113.50(5) yes
C18 C23 C22 118.1(3) yes
C18 C23 C25 119.9(3) yes
C22 C23 C25 121.54(9) yes
C6 C24 C11 126.1(2) yes
C6 C24 C25 116.9(2) yes
C11 C24 C25 116.9(3) yes
C24 C25 C17 120.21(8) yes
C24 C25 C23 120.16(8) yes
C17 C25 C23 119.5(3) yes
C16 C26 C22 128.8(2) yes
C16 C26 H261 115.5 no
C22 C26 H261 115.6 no
Ni1 N27 C28 132.0(2) yes
Ni1 N27 C31 125.2(2) yes
C28 N27 C31 101.43(19) yes
N27 C28 C29 115.83(7) yes
N27 C28 C107 120.46(5) yes
C29 C28 C107 123.7(2) yes
C28 C29 C30 101.60(17) yes
C28 C29 H291 128.7 no
C30 C29 H291 129.7 no
C29 C30 C31 106.1(3) yes
C29 C30 C37 126.0(4) yes
C31 C30 C37 126.5(2) yes
N27 C31 C30 114.98(9) yes
N27 C31 C49 123.85(8) yes
C30 C31 C49 121.1(3) yes
Ni1 N32 C33 132.0(2) yes
Ni1 N32 C36 125.2(3) yes
C33 N32 C36 101.4(3) yes
N32 C33 C34 115.81(8) yes
N32 C33 C92 120.46(10) yes
C34 C33 C92 123.6(3) yes
C33 C34 C35 101.6(2) yes
C33 C34 H341 128.9 no
C35 C34 H341 129.4 no
C34 C35 C36 106.1(3) yes
C34 C35 C43 126.1(4) yes
C36 C35 C43 126.53(18) yes
N32 C36 C35 114.99(7) yes
N32 C36 C49 123.84(6) yes
C35 C36 C49 121.2(2) yes
C30 C37 C38 123.0(3) yes
C30 C37 C42 114.05(11) yes
C38 C37 C42 120.0(3) yes
C37 C38 C39 117.4(3) yes
C37 C38 H381 121.1 no
C39 C38 H381 121.4 no
C38 C39 C40 124.13(7) yes
C38 C39 H391 117.6 no
C40 C39 H391 118.1 no
C39 C40 C41 119.6(2) yes
C39 C40 O72 127.37(19) yes
C41 C40 O72 111.9(3) yes
C40 C41 C42 118.3(3) yes
C40 C41 C51 127.8(3) yes
C42 C41 C51 113.51(9) yes
C37 C42 C41 118.0(3) yes
C37 C42 C50 120.0(2) yes
C41 C42 C50 121.55(8) yes
C35 C43 C44 125.86(13) yes
C35 C43 C48 114.04(10) yes
C44 C43 C48 120.0(2) yes
C43 C44 C45 117.4(3) yes
C43 C44 H441 120.9 no
C45 C44 H441 121.1 no
C44 C45 C46 124.15(8) yes
C44 C45 H451 117.7 no
C46 C45 H451 118.1 no
C45 C46 C47 119.6(3) yes
C45 C46 O82 127.3(2) yes
C47 C46 O82 111.9(3) yes
C46 C47 C48 118.4(2) yes
C46 C47 C51 125.1(3) yes
C48 C47 C51 113.49(5) yes
C43 C48 C47 118.0(3) yes
C43 C48 C50 120.0(3) yes
C47 C48 C50 121.51(9) yes
C31 C49 C36 126.1(2) yes
C31 C49 C50 116.9(2) yes
C36 C49 C50 116.9(3) yes
C49 C50 C42 120.21(9) yes
C49 C50 C48 120.26(8) yes
C42 C50 C48 119.5(3) yes
C41 C51 C47 128.8(2) yes
C41 C51 H511 115.3 no
C47 C51 H511 115.6 no
C15 O52 C53 122.33(14) yes
O52 C53 C54 113.52(16) yes
O52 C53 C58 113.52(19) yes
C54 C53 C58 132.96(19) yes
C53 C54 C55 112.1(3) yes
C53 C54 C59 129.6(2) yes
C55 C54 C59 118.38(17) yes
C54 C55 C56 120.00(17) yes
C54 C55 H551 120.1 no
C56 C55 H551 119.9 no
C55 C56 C57 122.92(17) yes
C55 C56 C60 118.54(17) yes
C57 C56 C60 118.5(2) yes
C56 C57 C58 120.0(2) yes
C56 C57 H571 120.1 no
C58 C57 H571 119.9 no
C57 C58 C53 112.1(2) yes
C57 C58 C61 118.38(15) yes
C53 C58 C61 129.56(15) yes
C54 C59 H591 108.2 no
C54 C59 H592 108.2 no
H591 C59 H592 111.2 no
C54 C59 H593 107.2 no
H591 C59 H593 111.0 no
H592 C59 H593 110.9 no
C56 C60 H601 108.7 no
C56 C60 H602 108.4 no
H601 C60 H602 110.4 no
C56 C60 H603 108.5 no
H601 C60 H603 110.4 no
H602 C60 H603 110.4 no
C58 C61 H611 106.8 no
C58 C61 H612 106.4 no
H611 C61 H612 112.0 no
C58 C61 H613 107.6 no
H611 C61 H613 111.9 no
H612 C61 H613 111.9 no
C21 O62 C63 122.31(13) yes
O62 C63 C64 113.52(16) yes
O62 C63 C68 113.52(12) yes
C64 C63 C68 132.96(17) yes
C63 C64 C65 112.1(2) yes
C63 C64 C69 129.57(17) yes
C65 C64 C69 118.38(11) yes
C64 C65 C66 120.00(12) yes
C64 C65 H651 120.0 no
C66 C65 H651 120.0 no
C65 C66 C67 122.9(3) yes
C65 C66 C70 118.5(3) yes
C67 C66 C70 118.5(2) yes
C66 C67 C68 120.01(19) yes
C66 C67 H671 119.8 no
C68 C67 H671 120.2 no
C67 C68 C63 112.06(12) yes
C67 C68 C71 118.38(14) yes
C63 C68 C71 129.6(2) yes
C64 C69 H691 109.6 no
C64 C69 H692 108.9 no
H691 C69 H692 109.7 no
C64 C69 H693 109.0 no
H691 C69 H693 109.8 no
H692 C69 H693 109.8 no
C66 C70 H701 106.0 no
C66 C70 H702 105.7 no
H701 C70 H702 113.1 no
C66 C70 H703 105.4 no
H701 C70 H703 112.7 no
H702 C70 H703 113.1 no
C68 C71 H711 109.6 no
C68 C71 H712 109.6 no
H711 C71 H712 109.2 no
C68 C71 H713 109.6 no
H711 C71 H713 109.6 no
H712 C71 H713 109.3 no
C40 O72 C73 122.32(13) yes
O72 C73 C74 113.5(2) yes
O72 C73 C78 113.52(16) yes
C74 C73 C78 132.96(13) yes
C73 C74 C75 112.05(16) yes
C73 C74 C79 129.57(13) yes
C75 C74 C79 118.38(16) yes
C74 C75 C76 120.00(17) yes
C74 C75 H751 120.0 no
C76 C75 H751 120.0 no
C75 C76 C77 122.9(2) yes
C75 C76 C80 118.5(3) yes
C77 C76 C80 118.54(15) yes
C76 C77 C78 120.01(15) yes
C76 C77 H771 120.0 no
C78 C77 H771 120.0 no
C77 C78 C73 112.06(17) yes
C77 C78 C81 118.38(19) yes
C73 C78 C81 129.6(2) yes
C74 C79 H791 108.0 no
C74 C79 H792 107.7 no
H791 C79 H792 111.4 no
C74 C79 H793 107.4 no
H791 C79 H793 111.0 no
H792 C79 H793 111.1 no
C76 C80 H801 109.4 no
C76 C80 H802 109.7 no
H801 C80 H802 109.4 no
C76 C80 H803 109.2 no
H801 C80 H803 109.5 no
H802 C80 H803 109.6 no
C78 C81 H811 109.9 no
C78 C81 H812 109.2 no
H811 C81 H812 109.5 no
C78 C81 H813 109.4 no
H811 C81 H813 109.4 no
H812 C81 H813 109.4 no
C46 O82 C83 122.33(12) yes
O82 C83 C84 113.5(2) yes
O82 C83 C88 113.5(2) yes
C84 C83 C88 132.96(13) yes
C83 C84 C85 112.06(17) yes
C83 C84 C89 129.56(14) yes
C85 C84 C89 118.38(19) yes
C84 C85 C86 120.00(19) yes
C84 C85 H851 120.2 no
C86 C85 H851 119.8 no
C85 C86 C87 122.9(2) yes
C85 C86 C90 118.5(2) yes
C87 C86 C90 118.54(16) yes
C86 C87 C88 120.00(16) yes
C86 C87 H871 120.4 no
C88 C87 H871 119.5 no
C87 C88 C83 112.1(2) yes
C87 C88 C91 118.4(2) yes
C83 C88 C91 129.56(19) yes
C84 C89 H891 106.3 no
C84 C89 H892 106.6 no
H891 C89 H892 112.7 no
C84 C89 H893 105.9 no
H891 C89 H893 112.4 no
H892 C89 H893 112.3 no
C86 C90 H901 106.7 no
C86 C90 H902 107.5 no
H901 C90 H902 111.7 no
C86 C90 H903 107.3 no
H901 C90 H903 111.8 no
H902 C90 H903 111.5 no
C88 C91 H911 109.6 no
C88 C91 H912 108.6 no
H911 C91 H912 109.6 no
C88 C91 H913 110.0 no
H911 C91 H913 109.7 no
H912 C91 H913 109.4 no
C33 C92 C3 127.8(2) yes
C33 C92 C93 114.8(4) yes
C3 C92 C93 117.0(4) yes
C92 C93 C94 124.16(11) yes
C92 C93 C98 124.17(16) yes
C94 C93 C98 111.67(17) yes
C93 C94 C95 123.12(17) yes
C93 C94 H941 118.4 no
C95 C94 H941 118.5 no
C94 C95 C96 117.14(13) yes
C94 C95 C99 118.7(6) yes
C96 C95 C99 124.2(6) yes
C95 C96 C97 127.8(3) yes
C95 C96 H961 116.0 no
C97 C96 H961 116.2 no
C96 C97 C98 117.14(16) yes
C96 C97 C103 131.9(6) yes
C98 C97 C103 111.0(5) yes
C97 C98 C93 123.12(17) yes
C97 C98 H981 118.5 no
C93 C98 H981 118.4 no
C95 C99 C100 110.5(3) yes
C95 C99 C101 110.5(3) yes
C100 C99 C101 108.4(3) yes
C95 C99 C102 110.5(3) yes
C100 C99 C102 108.4(4) yes
C101 C99 C102 108.4(3) yes
C99 C100 H1001 105.0 no
C99 C100 H1002 104.0 no
H1001 C100 H1002 113.4 no
C99 C100 H1003 104.3 no
H1001 C100 H1003 114.4 no
H1002 C100 H1003 114.1 no
C99 C101 H1011 109.1 no
C99 C101 H1012 109.1 no
H1011 C101 H1012 109.4 no
C99 C101 H1013 109.8 no
H1011 C101 H1013 109.9 no
H1012 C101 H1013 109.5 no
C99 C102 H1021 109.0 no
C99 C102 H1022 109.7 no
H1021 C102 H1022 109.6 no
C99 C102 H1023 109.8 no
H1021 C102 H1023 109.5 no
H1022 C102 H1023 109.4 no
C97 C103 C104 110.5(3) yes
C97 C103 C105 110.5(3) yes
C104 C103 C105 108.4(2) yes
C97 C103 C106 110.5(3) yes
C104 C103 C106 108.42(18) yes
C105 C103 C106 108.41(19) yes
C103 C104 H1041 105.6 no
C103 C104 H1042 106.6 no
H1041 C104 H1042 112.5 no
C103 C104 H1043 106.2 no
H1041 C104 H1043 112.4 no
H1042 C104 H1043 112.9 no
C103 C105 H1051 108.5 no
C103 C105 H1052 109.3 no
H1051 C105 H1052 109.6 no
C103 C105 H1053 110.2 no
H1051 C105 H1053 109.7 no
H1052 C105 H1053 109.6 no
C103 C106 H1061 109.9 no
C103 C106 H1062 109.5 no
H1061 C106 H1062 109.3 no
C103 C106 H1063 109.9 no
H1061 C106 H1063 109.1 no
H1062 C106 H1063 109.3 no
C8 C107 C28 127.8(2) yes
C8 C107 C108 117.4(4) yes
C28 C107 C108 113.7(4) yes
C107 C108 C109 124.17(8) yes
C107 C108 C113 124.17(6) yes
C109 C108 C113 111.7(3) yes
C108 C109 C110 123.1(3) yes
C108 C109 H1091 118.1 no
C110 C109 H1091 118.8 no
C109 C110 C111 117.14(9) yes
C109 C110 C114 129.1(6) yes
C111 C110 C114 113.8(6) yes
C110 C111 C112 127.8(2) yes
C110 C111 H1111 116.0 no
C112 C111 H1111 116.2 no
C111 C112 C113 117.1(3) yes
C111 C112 C118 128.6(6) yes
C113 C112 C118 114.2(5) yes
C112 C113 C108 123.12(6) yes
C112 C113 H1131 118.1 no
C108 C113 H1131 118.8 no
C110 C114 C115 110.5(3) yes
C110 C114 C116 110.5(3) yes
C115 C114 C116 108.42(13) yes
C110 C114 C117 110.5(3) yes
C115 C114 C117 108.4(2) yes
C116 C114 C117 108.42(7) yes
C114 C115 H1151 109.5 no
C114 C115 H1152 109.7 no
H1151 C115 H1152 109.4 no
C114 C115 H1153 109.0 no
H1151 C115 H1153 109.7 no
H1152 C115 H1153 109.6 no
C114 C116 H1161 108.9 no
C114 C116 H1162 108.9 no
H1161 C116 H1162 109.8 no
C114 C116 H1163 109.8 no
H1161 C116 H1163 109.7 no
H1162 C116 H1163 109.7 no
C114 C117 H1171 109.3 no
C114 C117 H1172 108.5 no
H1171 C117 H1172 109.4 no
C114 C117 H1173 110.1 no
H1171 C117 H1173 109.8 no
H1172 C117 H1173 109.6 no
C112 C118 C119 110.5(3) yes
C112 C118 C120 110.5(3) yes
C119 C118 C120 108.4(3) yes
C112 C118 C121 110.5(3) yes
C119 C118 C121 108.42(14) yes
C120 C118 C121 108.4(3) yes
C118 C119 H1191 110.4 no
C118 C119 H1192 108.7 no
H1191 C119 H1192 109.1 no
C118 C119 H1193 109.9 no
H1191 C119 H1193 109.3 no
H1192 C119 H1193 109.4 no
C118 C120 H1201 105.9 no
C118 C120 H1202 105.6 no
H1201 C120 H1202 112.2 no
C118 C120 H1203 107.6 no
H1201 C120 H1203 112.3 no
H1202 C120 H1203 112.7 no
C118 C121 H1211 109.1 no
C118 C121 H1212 110.5 no
H1211 C121 H1212 109.6 no
C118 C121 H1213 108.1 no
H1211 C121 H1213 109.7 no
H1212 C121 H1213 109.7 no

loop_
_geom_bond_atom_site_label_1
_geom_bond_atom_site_label_2
_geom_bond_distance
_geom_bond_publ_flag
Ni1 N2 1.927(5) yes
Ni1 N7 1.927(6) yes
Ni1 N27 1.927(5) yes
Ni1 N32 1.927(6) yes
N2 C3 1.265(5) yes
N2 C6 1.340(4) yes
C3 C4 1.411(5) yes
C3 C92 1.347(4) yes
C4 C5 1.364(5) yes
C4 H41 0.930 no
C5 C6 1.320(5) yes
C5 C12 1.548(6) yes
C6 C24 1.390(5) yes
N7 C8 1.266(5) yes
N7 C11 1.335(4) yes
C8 C9 1.406(5) yes
C8 C107 1.346(4) yes
C9 C10 1.362(4) yes
C9 H91 0.930 no
C10 C11 1.320(5) yes
C10 C18 1.541(6) yes
C11 C24 1.389(5) yes
C12 C13 1.286(6) yes
C12 C17 1.465(6) yes
C13 C14 1.367(6) yes
C13 H131 0.929 no
C14 C15 1.287(5) yes
C14 H141 0.930 no
C15 C16 1.381(5) yes
C15 O52 1.379(6) yes
C16 C17 1.339(5) yes
C16 C26 1.416(6) yes
C17 C25 1.434(5) yes
C18 C19 1.288(6) yes
C18 C23 1.470(5) yes
C19 C20 1.352(6) yes
C19 H191 0.931 no
C20 C21 1.277(5) yes
C20 H201 0.930 no
C21 C22 1.382(6) yes
C21 O62 1.373(6) yes
C22 C23 1.336(5) yes
C22 C26 1.411(6) yes
C23 C25 1.433(6) yes
C24 C25 1.600(6) yes
C26 H261 0.929 no
N27 C28 1.264(6) yes
N27 C31 1.337(5) yes
C28 C29 1.410(5) yes
C28 C107 1.346(4) yes
C29 C30 1.359(5) yes
C29 H291 0.929 no
C30 C31 1.322(5) yes
C30 C37 1.544(6) yes
C31 C49 1.390(5) yes
N32 C33 1.265(5) yes
N32 C36 1.338(5) yes
C33 C34 1.410(5) yes
C33 C92 1.349(4) yes
C34 C35 1.362(4) yes
C34 H341 0.931 no
C35 C36 1.322(5) yes
C35 C43 1.545(6) yes
C36 C49 1.389(5) yes
C37 C38 1.295(6) yes
C37 C42 1.462(6) yes
C38 C39 1.367(6) yes
C38 H381 0.930 no
C39 C40 1.284(6) yes
C39 H391 0.929 no
C40 C41 1.377(5) yes
C40 O72 1.377(6) yes
C41 C42 1.337(5) yes
C41 C51 1.413(6) yes
C42 C50 1.432(5) yes
C43 C44 1.298(6) yes
C43 C48 1.463(5) yes
C44 C45 1.372(6) yes
C44 H441 0.930 no
C45 C46 1.283(5) yes
C45 H451 0.929 no
C46 C47 1.374(6) yes
C46 O82 1.377(6) yes
C47 C48 1.331(5) yes
C47 C51 1.408(6) yes
C48 C50 1.430(5) yes
C49 C50 1.602(6) yes
C51 H511 0.932 no
O52 C53 1.405(5) yes
C53 C54 1.285(5) yes
C53 C58 1.285(6) yes
C54 C55 1.500(5) yes
C54 C59 1.428(6) yes
C55 C56 1.298(5) yes
C55 H551 0.933 no
C56 C57 1.297(5) yes
C56 C60 1.524(6) yes
C57 C58 1.500(5) yes
C57 H571 0.929 no
C58 C61 1.424(6) yes
C59 H591 1.017 no
C59 H592 1.017 no
C59 H593 1.016 no
C60 H601 0.986 no
C60 H602 0.990 no
C60 H603 0.987 no
C61 H611 1.045 no
C61 H612 1.047 no
C61 H613 1.042 no
O62 C63 1.405(5) yes
C63 C64 1.286(6) yes
C63 C68 1.285(5) yes
C64 C65 1.501(5) yes
C64 C69 1.426(6) yes
C65 C66 1.297(5) yes
C65 H651 0.930 no
C66 C67 1.298(5) yes
C66 C70 1.524(6) yes
C67 C68 1.501(5) yes
C67 H671 0.932 no
C68 C71 1.426(6) yes
C69 H691 0.968 no
C69 H692 0.968 no
C69 H693 0.968 no
C70 H701 1.116 no
C70 H702 1.113 no
C70 H703 1.110 no
C71 H711 0.963 no
C71 H712 0.963 no
C71 H713 0.962 no
O72 C73 1.403(5) yes
C73 C74 1.284(6) yes
C73 C78 1.285(5) yes
C74 C75 1.499(5) yes
C74 C79 1.426(5) yes
C75 C76 1.298(5) yes
C75 H751 0.931 no
C76 C77 1.296(6) yes
C76 C80 1.524(6) yes
C77 C78 1.500(5) yes
C77 H771 0.931 no
C78 C81 1.426(6) yes
C79 H791 1.012 no
C79 H792 1.012 no
C79 H793 1.009 no
C80 H801 0.962 no
C80 H802 0.964 no
C80 H803 0.964 no
C81 H811 0.962 no
C81 H812 0.962 no
C81 H813 0.963 no
O82 C83 1.403(5) yes
C83 C84 1.285(5) yes
C83 C88 1.284(5) yes
C84 C85 1.500(5) yes
C84 C89 1.426(6) yes
C85 C86 1.297(5) yes
C85 H851 0.932 no
C86 C87 1.297(5) yes
C86 C90 1.523(6) yes
C87 C88 1.500(5) yes
C87 H871 0.932 no
C88 C91 1.424(6) yes
C89 H891 1.077 no
C89 H892 1.074 no
C89 H893 1.075 no
C90 H901 1.037 no
C90 H902 1.034 no
C90 H903 1.037 no
C91 H911 0.960 no
C91 H912 0.961 no
C91 H913 0.961 no
C92 C93 1.497(7) yes
C93 C94 1.452(5) yes
C93 C98 1.453(5) yes
C94 C95 1.468(7) yes
C94 H941 0.930 no
C95 C96 1.309(5) yes
C95 C99 1.522(5) yes
C96 C97 1.309(5) yes
C96 H961 0.929 no
C97 C98 1.467(7) yes
C97 C103 1.523(5) yes
C98 H981 0.930 no
C99 C100 1.495(5) yes
C99 C101 1.495(6) yes
C99 C102 1.495(7) yes
C100 H1001 1.222 no
C100 H1002 1.215 no
C100 H1003 1.213 no
C101 H1011 0.961 no
C101 H1012 0.961 no
C101 H1013 0.962 no
C102 H1021 0.961 no
C102 H1022 0.961 no
C102 H1023 0.959 no
C103 C104 1.497(7) yes
C103 C105 1.494(6) yes
C103 C106 1.496(6) yes
C104 H1041 1.089 no
C104 H1042 1.092 no
C104 H1043 1.095 no
C105 H1051 0.962 no
C105 H1052 0.962 no
C105 H1053 0.961 no
C106 H1061 0.964 no
C106 H1062 0.963 no
C106 H1063 0.961 no
C107 C108 1.499(7) yes
C108 C109 1.453(5) yes
C108 C113 1.452(5) yes
C109 C110 1.469(7) yes
C109 H1091 0.931 no
C110 C111 1.309(5) yes
C110 C114 1.523(5) yes
C111 C112 1.309(4) yes
C111 H1111 0.929 no
C112 C113 1.469(7) yes
C112 C118 1.523(5) yes
C113 H1131 0.930 no
C114 C115 1.495(6) yes
C114 C116 1.496(7) yes
C114 C117 1.496(6) yes
C115 H1151 0.962 no
C115 H1152 0.961 no
C115 H1153 0.961 no
C116 H1161 0.970 no
C116 H1162 0.968 no
C116 H1163 0.969 no
C117 H1171 0.959 no
C117 H1172 0.961 no
C117 H1173 0.961 no
C118 C119 1.496(6) yes
C118 C120 1.496(6) yes
C118 C121 1.495(6) yes
C119 H1191 0.962 no
C119 H1192 0.961 no
C119 H1193 0.963 no
C120 H1201 1.087 no
C120 H1202 1.081 no
C120 H1203 1.085 no
C121 H1211 0.969 no
C121 H1212 0.968 no
C121 H1213 0.967 no

loop_
_geom_hbond_atom_site_label_D
_geom_hbond_atom_site_label_H
_geom_hbond_atom_site_label_A
_geom_hbond_site_symmetry_A
_geom_hbond_angle_DHA
_geom_hbond_distance_DH
_geom_hbond_distance_HA
_geom_hbond_distance_DA
_geom_hbond_publ_flag
C90 H902 N32 2_656 152 1.03 2.42 3.373(13) yes
C102 H1021 C63 2_556 153 0.96 2.55 3.436(13) yes
C120 H1202 C81 2_647 154 1.08 2.49 3.499(13) yes

loop_
_platon_squeeze_void_nr
_platon_squeeze_void_average_x
_platon_squeeze_void_average_y
_platon_squeeze_void_average_z
_platon_squeeze_void_volume
_platon_squeeze_void_count_electrons
_platon_squeeze_void_content
1 0.005 0.239 0.010 3774 2122 ' '
